data_1001642
loop_
_publ_author_name
'Guesdon, A'
'Leclaire, A'
'Borel, M M'
'Grandin, A'
'Raveau, B'

_publ_section_title
;
A molybdenum(V) diphosphate with a tunnel structure: $-beta-K2 Mo2 O4
P2 O7
;
_journal_coden_ASTM JSSCBI
_journal_name_full 'Journal of Solid State Chemistry'
_journal_page_first 481
_journal_page_last 485
_journal_paper_doi 10.1006/jssc.1995.1072
_journal_volume 114
_journal_year 1995
_chemical_formula_structural 'K2 Mo2 O4 (P2 O7)'
_chemical_formula_sum 'K2 Mo2 O11 P2'
_chemical_name_systematic
;
Dipotassium dimolybdenum tetraoxide diphosphate - $-beta
;
_space_group_IT_number 60
_symmetry_cell_setting orthorhombic
_symmetry_Int_Tables_number 60
_symmetry_space_group_name_Hall '-P 2n 2ab'
_symmetry_space_group_name_H-M 'P b c n'
_cell_angle_alpha 90
_cell_angle_beta 90
_cell_angle_gamma 90
_cell_formula_units_Z 4
_cell_length_a 9.314(1)
_cell_length_b 8.8679(9)
_cell_length_c 10.954(2)
_cell_volume 904.8
_refine_ls_R_factor_all 0.035
_cod_database_code 1001642

loop_
_symmetry_equiv_pos_as_xyz
x,y,z
1/2-x,1/2-y,1/2+z
1/2+x,1/2-y,-z
-x,y,1/2-z
-x,-y,-z
1/2+x,1/2+y,1/2-z
1/2-x,1/2+y,z
x,-y,1/2+z

loop_
_atom_site_label
_atom_site_type_symbol
_atom_site_symmetry_multiplicity
_atom_site_Wyckoff_symbol
_atom_site_fract_x
_atom_site_fract_y
_atom_site_fract_z
_atom_site_occupancy
_atom_site_attached_hydrogens
_atom_site_calc_flag
K1 K1+ 8 d 0.2954(2) -0.0097(3) 0.4123(2) 1. 0 d
Mo1 Mo5+ 8 d 0.07834(7) 0.23067(7) 0.15380(6) 1. 0 d
P1 P5+ 8 d 0.4302(2) 0.3233(2) 0.1273(2) 1. 0 d
O1 O2- 8 d 0.0804(7) 0.4210(6) 0.1377(5) 1. 0 d
O2 O2- 8 d 0.1262(6) 0.2022(7) 0.3234(5) 1. 0 d
O3 O2- 8 d 0.0494(6) 0.2005(8) -0.0345(5) 1. 0 d
O4 O2- 8 d 0.3005(6) 0.2246(8) 0.1027(5) 1. 0 d
O5 O2- 8 d 0.1080(6) -0.0144(7) 0.1443(7) 1. 0 d
O6 O2- 4 c 0.5 0.259(1) 0.25 1. 0 d

loop_
_atom_type_symbol
_atom_type_oxidation_number
K1+ 1.000
Mo5+ 5.000
P5+ 5.000
O2- -2.000
